data_8101193
loop_
_publ_author_name
'Zeumer, Britta'
'Zukerman-Schpector, J.'
'Caracelli, I.'
'Castro-Gamboa, Ian'
'Da Silva, M. F.'
'Fernandes, J. B.'
'Vieira, P. C.'

_publ_section_title
;
 Crystal structure of 6-(3-furyl)-17-hydroxy-1,7,11,15,15-pentamethyl-
 3-oxapentacyclo[8.8.0.0^2,4^.0^2,7^.0^11,16^]octadeca-12,16(17)diene-
 14,18-dione, cedrelone, C~26~H~30~O~5~
;
_journal_coden_ASTM ZKNSFT
_journal_issue 1
_journal_name_full 'Zeitschrift f\"ur Kristallographie - New Crystal Structures'
_journal_page_first 143
_journal_page_last 144
_journal_paper_doi 10.1515/ncrs-2000-0172
_journal_volume 215
_journal_year 2000
_chemical_formula_moiety 'C26 H29 O5'
_chemical_formula_sum 'C26 H29 O5'
_chemical_formula_weight 421.49
_chemical_name_common Cedrelone
_space_group_IT_number 19
_symmetry_cell_setting orthorhombic
_symmetry_space_group_name_Hall 'P 2ac 2ab'
_symmetry_space_group_name_H-M 'P 21 21 21'
_cell_angle_alpha 90.00
_cell_angle_beta 90.00
_cell_angle_gamma 90.00
_cell_formula_units_Z 4
_cell_length_a 11.7604(8)
_cell_length_b 12.9764(6)
_cell_length_c 14.4341(10)
_cell_volume 2202.8(2)
_diffrn_ambient_temperature 293(1)
_exptl_crystal_density_diffrn 1.271
_refine_ls_R_factor_obs 0.0415
_refine_ls_wR_factor_obs 0.1124
_cod_depositor_comments
;
The following automatic conversions were performed:
'_symmetry_cell_setting' value 'Orthorhombic' changed to 'orthorhombic'
according to '/home/saulius/struct/CIF-dictionaries/cif_core.dic'
dictionary named 'cif_core.dic' version 2.4.1 from 2010-06-29.

Automatic conversion script
Id: cif_fix_enum 1527 2010-12-29 10:47:43Z saulius 
;
_cod_database_code 8101193

loop_
_symmetry_equiv_pos_as_xyz
'x, y, z'
'x+1/2, -y+1/2, -z'
'-x, y+1/2, -z+1/2'
'-x+1/2, -y, z+1/2'

loop_
_atom_site_label
_atom_site_type_symbol
_atom_site_fract_x
_atom_site_fract_y
_atom_site_fract_z
_atom_site_U_iso_or_equiv
_atom_site_adp_type
_atom_site_symmetry_multiplicity
_atom_site_calc_flag
_atom_site_refinement_flags
_atom_site_disorder_assembly
_atom_site_disorder_group
_atom_site_occupancy
O1 O 0.8214(2) -0.10224(13) -0.26627(13) 0.0604(5) Uani 4 d . . . 1
O2 O 0.76199(18) 0.10114(12) 0.04167(10) 0.0502(4) Uani 4 d . . . 1
H2 H 0.7356 0.1367 0.0834 0.075 Uiso 4 calc R . . 1
O3 O 0.75789(17) 0.30217(12) 0.06837(10) 0.0493(4) Uani 4 d . . . 1
O4 O 0.93052(15) 0.52484(13) -0.06502(14) 0.0512(4) Uani 4 d . . . 1
O5 O 0.4760(2) 0.76707(18) -0.1326(2) 0.0815(7) Uani 4 d . . . 1
C1 C 0.7843(3) 0.16412(18) -0.27932(15) 0.0518(6) Uani 4 d . . . 1
H1 H 0.7558 0.2163 -0.3169 0.062 Uiso 4 calc R . . 1
C2 C 0.7629(3) 0.06630(19) -0.30168(18) 0.0644(8) Uani 4 d . . . 1
C3 C 0.7999(2) -0.01588(17) -0.23846(16) 0.0463(5) Uani 4 d . . . 1
C4 C 0.7973(2) 0.00869(15) -0.13479(14) 0.0395(4) Uani 4 d . . . 1
C5 C 0.81398(17) 0.12398(14) -0.11532(13) 0.0334(4) Uani 4 d . . . 1
C6 C 0.79336(18) 0.16267(16) -0.03029(13) 0.0355(4) Uani 4 d . . . 1
C7 C 0.79773(17) 0.27416(15) -0.00514(12) 0.0335(4) Uani 4 d . . . 1
C8 C 0.86040(16) 0.34253(15) -0.07282(13) 0.0323(4) Uani 4 d . . . 1
C9 C 0.82447(17) 0.30579(14) -0.17113(12) 0.0323(4) Uani 4 d . . . 1
H9 H 0.7412 0.3073 -0.1696 0.039 Uiso 4 calc R . . 1
C10 C 0.85343(19) 0.19301(15) -0.19464(13) 0.0360(4) Uani 4 d . . . 1
C11 C 0.8563(2) 0.39016(16) -0.24109(14) 0.0415(5) Uani 4 d . . . 1
H11A H 0.9322 0.4157 -0.2283 0.050 Uiso 4 calc R . . 1
H11B H 0.8553 0.3624 -0.3035 0.050 Uiso 4 calc R . . 1
C12 C 0.7695(2) 0.47802(16) -0.23253(13) 0.0402(4) Uani 4 d . . . 1
H12A H 0.7009 0.4595 -0.2659 0.048 Uiso 4 calc R . . 1
H12B H 0.8005 0.5397 -0.2608 0.048 Uiso 4 calc R . . 1
C13 C 0.73903(18) 0.50099(15) -0.13000(12) 0.0333(4) Uani 4 d . . . 1
C14 C 0.83111(17) 0.45752(15) -0.06697(14) 0.0346(4) Uani 4 d . . . 1
C15 C 0.8495(2) 0.52952(18) 0.00954(16) 0.0505(6) Uani 4 d . . . 1
H15 H 0.8697 0.5038 0.0712 0.061 Uiso 4 calc R . . 1
C16 C 0.7701(3) 0.61953(18) -0.00075(17) 0.0522(6) Uani 4 d . . . 1
H16A H 0.8070 0.6835 0.0167 0.063 Uiso 4 calc R . . 1
H16B H 0.7023 0.6104 0.0367 0.063 Uiso 4 calc R . . 1
C17 C 0.7413(2) 0.61818(15) -0.10482(15) 0.0401(4) Uani 4 d . . . 1
H17 H 0.8061 0.6486 -0.1375 0.048 Uiso 4 calc R . . 1
C18 C 0.62257(18) 0.45688(16) -0.10083(16) 0.0409(4) Uani 4 d . . . 1
H18A H 0.6242 0.3831 -0.1054 0.061 Uiso 4 calc R . . 1
H18B H 0.5645 0.4836 -0.1409 0.061 Uiso 4 calc R . . 1
H18C H 0.6066 0.4765 -0.0380 0.061 Uiso 4 calc R . . 1
C19 C 0.9797(2) 0.1737(2) -0.22010(19) 0.0539(6) Uani 4 d . . . 1
H19A H 0.9879 0.1054 -0.2447 0.081 Uiso 4 calc R . . 1
H19B H 1.0259 0.1808 -0.1656 0.081 Uiso 4 calc R . . 1
H19C H 1.0034 0.2231 -0.2657 0.081 Uiso 4 calc R . . 1
C20 C 0.6385(2) 0.67752(16) -0.13274(17) 0.0455(5) Uani 4 d . . . 1
C21 C 0.6076(3) 0.7033(2) -0.2256(2) 0.0641(7) Uani 4 d . . . 1
H21 H 0.6474 0.6860 -0.2790 0.077 Uiso 4 calc R . . 1
C22 C 0.5553(3) 0.7183(2) -0.0805(2) 0.0623(7) Uani 4 d . . . 1
H22 H 0.5524 0.7135 -0.0163 0.075 Uiso 4 calc R . . 1
C23 C 0.5115(3) 0.7563(3) -0.2213(3) 0.0795(10) Uani 4 d . . . 1
H23 H 0.4734 0.7827 -0.2725 0.095 Uiso 4 calc R . . 1
C28 C 0.6759(3) -0.0250(2) -0.1078(2) 0.0626(7) Uani 4 d . . . 1
H28A H 0.6652 -0.0962 -0.1238 0.094 Uiso 4 calc R . . 1
H28B H 0.6215 0.0164 -0.1406 0.094 Uiso 4 calc R . . 1
H28C H 0.6654 -0.0162 -0.0424 0.094 Uiso 4 calc R . . 1
C29 C 0.8858(3) -0.0567(2) -0.08398(19) 0.0613(8) Uani 4 d . . . 1
H29A H 0.9606 -0.0367 -0.1035 0.092 Uiso 4 calc R . . 1
H29B H 0.8737 -0.1281 -0.0981 0.092 Uiso 4 calc R . . 1
H29C H 0.8784 -0.0462 -0.0184 0.092 Uiso 4 calc R . . 1
C30 C 0.98699(19) 0.3269(2) -0.04787(17) 0.0482(5) Uani 4 d . . . 1
H30A H 1.0035 0.3616 0.0093 0.072 Uiso 4 calc R . . 1
H30B H 1.0338 0.3547 -0.0963 0.072 Uiso 4 calc R . . 1
H30C H 1.0024 0.2546 -0.0411 0.072 Uiso 4 calc R . . 1

loop_
_atom_site_aniso_label
_atom_site_aniso_U_11
_atom_site_aniso_U_22
_atom_site_aniso_U_33
_atom_site_aniso_U_23
_atom_site_aniso_U_13
_atom_site_aniso_U_12
O1 0.0902(14) 0.0400(8) 0.0511(9) -0.0127(7) 0.0075(10) 0.0084(9)
O2 0.0762(12) 0.0408(8) 0.0335(7) 0.0079(6) 0.0143(8) 0.0005(8)
O3 0.0717(11) 0.0461(8) 0.0301(6) -0.0037(6) 0.0096(8) -0.0029(8)
O4 0.0439(8) 0.0450(8) 0.0648(10) -0.0033(8) -0.0073(8) -0.0149(7)
O5 0.0609(12) 0.0720(13) 0.111(2) 0.0033(13) 0.0128(14) 0.0186(11)
C1 0.0843(18) 0.0415(10) 0.0295(9) -0.0065(8) -0.0087(11) 0.0120(12)
C2 0.107(2) 0.0450(12) 0.0417(11) -0.0090(10) -0.0244(15) 0.0081(15)
C3 0.0598(13) 0.0372(9) 0.0418(10) -0.0077(8) -0.0003(10) 0.0035(10)
C4 0.0498(11) 0.0317(8) 0.0371(9) -0.0015(8) 0.0008(9) 0.0041(8)
C5 0.0378(9) 0.0327(8) 0.0297(8) 0.0009(7) 0.0004(7) 0.0010(7)
C6 0.0433(10) 0.0353(9) 0.0279(8) 0.0028(7) 0.0035(7) -0.0010(8)
C7 0.0411(9) 0.0366(9) 0.0230(7) -0.0005(7) -0.0027(7) -0.0006(8)
C8 0.0348(8) 0.0355(8) 0.0267(7) -0.0012(7) -0.0005(7) -0.0022(7)
C9 0.0393(9) 0.0330(8) 0.0247(7) -0.0015(7) 0.0026(7) 0.0014(7)
C10 0.0477(10) 0.0345(9) 0.0257(7) -0.0007(7) 0.0036(8) 0.0043(8)
C11 0.0562(12) 0.0380(9) 0.0302(8) 0.0030(8) 0.0109(9) 0.0032(9)
C12 0.0557(12) 0.0361(9) 0.0287(8) 0.0024(7) 0.0038(8) 0.0032(9)
C13 0.0385(9) 0.0318(8) 0.0294(8) -0.0007(7) 0.0013(7) -0.0042(7)
C14 0.0361(9) 0.0351(9) 0.0327(8) -0.0039(7) -0.0010(7) -0.0052(7)
C15 0.0671(15) 0.0428(11) 0.0415(11) -0.0093(9) -0.0132(11) -0.0089(11)
C16 0.0718(16) 0.0407(11) 0.0442(11) -0.0131(9) -0.0063(12) -0.0035(11)
C17 0.0476(11) 0.0324(9) 0.0404(9) -0.0031(8) 0.0058(9) -0.0052(8)
C18 0.0382(10) 0.0371(9) 0.0474(10) -0.0031(8) 0.0045(9) -0.0040(8)
C19 0.0560(13) 0.0508(12) 0.0549(13) 0.0021(11) 0.0237(11) 0.0082(11)
C20 0.0539(12) 0.0312(9) 0.0513(12) -0.0011(8) 0.0069(11) -0.0016(9)
C21 0.0731(18) 0.0620(16) 0.0572(15) 0.0066(13) 0.0003(14) 0.0160(15)
C22 0.0623(16) 0.0561(15) 0.0685(17) 0.0029(13) 0.0189(14) 0.0064(13)
C23 0.076(2) 0.077(2) 0.085(2) 0.0103(19) -0.0095(19) 0.0198(18)
C28 0.0657(16) 0.0503(13) 0.0717(18) -0.0177(13) 0.0176(14) -0.0168(13)
C29 0.088(2) 0.0473(12) 0.0486(13) 0.0017(10) -0.0074(14) 0.0255(14)
C30 0.0371(10) 0.0544(12) 0.0530(13) 0.0009(10) -0.0072(9) -0.0012(10)

loop_
_geom_bond_atom_site_label_1
_geom_bond_atom_site_label_2
_geom_bond_distance
_geom_bond_publ_flag
O1 C3 1.217(3) no
O2 C6 1.361(2) no
O3 C7 1.216(2) no
O4 C15 1.439(3) no
O4 C14 1.460(2) no
O5 C23 1.353(5) no
O5 C22 1.355(4) no
C1 C2 1.334(3) no
C1 C10 1.515(3) no
C2 C3 1.470(3) no
C3 C4 1.530(3) no
C4 C29 1.529(3) no
C4 C5 1.535(3) no
C4 C28 1.543(4) no
C5 C6 1.348(3) no
C5 C10 1.526(3) no
C6 C7 1.492(3) no
C7 C8 1.512(3) no
C8 C14 1.534(3) no
C8 C30 1.545(3) no
C8 C9 1.555(3) no
C9 C11 1.536(3) no
C9 C10 1.540(3) no
C10 C19 1.550(3) no
C11 C12 1.535(3) no
C12 C13 1.552(3) no
C13 C14 1.523(3) no
C13 C18 1.543(3) no
C13 C17 1.564(3) no
C14 C15 1.463(3) no
C15 C16 1.503(4) no
C16 C17 1.540(3) no
C17 C20 1.488(3) no
C20 C22 1.344(4) no
C20 C21 1.428(4) no
C21 C23 1.325(5) no

loop_
_cod_related_entry_id
_cod_related_entry_database
_cod_related_entry_code
1 ChemSpider 24604963
